data_7211853
loop_
_publ_author_name
'Hao, Zheng-Ming'
'Wang, Jun'
'Zhang, Xian-Ming'

_publ_section_title
;
 Red phosphorescent cuprous halide/pseudohalide coordination polymers with
 pyrimidine-2-thionates as Co-ligands
;
_journal_issue 4
_journal_name_full CrystEngComm
_journal_page_first 1103
_journal_paper_doi 10.1039/b915615a
_journal_volume 12
_journal_year 2010
_chemical_formula_sum 'C4 H3 Cl Cu2 N2 S'
_chemical_formula_weight 273.67
_chemical_name_systematic
;
?
;
_space_group_IT_number 2
_symmetry_cell_setting triclinic
_symmetry_space_group_name_Hall '-P 1'
_symmetry_space_group_name_H-M 'P -1'
_atom_sites_solution_hydrogens geom
_atom_sites_solution_primary direct
_atom_sites_solution_secondary difmap
_audit_creation_method SHELXL-97
_cell_angle_alpha 96.751(4)
_cell_angle_beta 91.577(4)
_cell_angle_gamma 93.729(4)
_cell_formula_units_Z 2
_cell_length_a 3.8822(8)
_cell_length_b 8.0900(17)
_cell_length_c 10.318(2)
_cell_measurement_temperature 298(2)
_cell_volume 320.93(11)
_computing_cell_refinement 'SMART (Bruker, 2001)'
_computing_data_collection 'SMART (Bruker, 2001)'
_computing_data_reduction 'SAINT (Bruker, 2001)'
_computing_molecular_graphics 'ORTEP-II (Johnson, 1976)'
_computing_publication_material 'SHELXL-97 (Sheldrick, 1997)'
_computing_structure_refinement 'SHELXL-97 (Sheldrick, 1997)'
_computing_structure_solution 'SHELXS-97 (Sheldrick, 1997)'
_diffrn_ambient_temperature 298(2)
_diffrn_measured_fraction_theta_full 0.962
_diffrn_measured_fraction_theta_max 0.962
_diffrn_measurement_device_type 'Bruker APEX area-detector diffractometer'
_diffrn_measurement_method '\f and \w scan'
_diffrn_radiation_monochromator graphite
_diffrn_radiation_source 'fine-focus sealed tube'
_diffrn_radiation_type MoK\a
_diffrn_radiation_wavelength 0.71073
_diffrn_reflns_av_R_equivalents 0.0678
_diffrn_reflns_av_sigmaI/netI 0.0795
_diffrn_reflns_limit_h_max 4
_diffrn_reflns_limit_h_min -4
_diffrn_reflns_limit_k_max 10
_diffrn_reflns_limit_k_min -4
_diffrn_reflns_limit_l_max 12
_diffrn_reflns_limit_l_min -13
_diffrn_reflns_number 1777
_diffrn_reflns_theta_full 26.99
_diffrn_reflns_theta_max 26.99
_diffrn_reflns_theta_min 1.99
_exptl_absorpt_coefficient_mu 7.264
_exptl_absorpt_correction_T_max 0.8683
_exptl_absorpt_correction_T_min 0.1914
_exptl_absorpt_correction_type empirical
_exptl_absorpt_process_details 'SADABS, Sheldrick 1997'
_exptl_crystal_colour yellow
_exptl_crystal_density_diffrn 2.832
_exptl_crystal_density_method 'not measured'
_exptl_crystal_description needle
_exptl_crystal_F_000 264
_exptl_crystal_size_max 0.34
_exptl_crystal_size_mid 0.03
_exptl_crystal_size_min 0.02
_refine_diff_density_max 0.875
_refine_diff_density_min -0.682
_refine_diff_density_rms 0.212
_refine_ls_extinction_method none
_refine_ls_goodness_of_fit_ref 1.081
_refine_ls_hydrogen_treatment constr
_refine_ls_matrix_type full
_refine_ls_number_parameters 91
_refine_ls_number_reflns 1331
_refine_ls_number_restraints 0
_refine_ls_restrained_S_all 1.081
_refine_ls_R_factor_all 0.0713
_refine_ls_R_factor_gt 0.0527
_refine_ls_shift/su_max 0.000
_refine_ls_shift/su_mean 0.000
_refine_ls_structure_factor_coef Fsqd
_refine_ls_weighting_details 'calc w=1/[\s^2^(Fo^2^)+(0.0735P)^2^+0.0000P] where P=(Fo^2^+2Fc^2^)/3'
_refine_ls_weighting_scheme calc
_refine_ls_wR_factor_gt 0.1390
_refine_ls_wR_factor_ref 0.1475
_reflns_number_gt 1049
_reflns_number_total 1331
_reflns_threshold_expression >2sigma(I)
_cod_data_source_file b915615a.txt
_cod_data_source_block 1
_cod_original_sg_symbol_H-M P-1
_cod_database_code 7211853

loop_
_symmetry_equiv_pos_as_xyz
'x, y, z'
'-x, -y, -z'

loop_
_atom_site_label
_atom_site_type_symbol
_atom_site_fract_x
_atom_site_fract_y
_atom_site_fract_z
_atom_site_U_iso_or_equiv
_atom_site_adp_type
_atom_site_occupancy
_atom_site_symmetry_multiplicity
_atom_site_calc_flag
_atom_site_refinement_flags
Cu1 Cu 0.1436(2) 0.60477(13) 0.89183(9) 0.0321(3) Uani 1 1 d .
Cu2 Cu -0.5961(3) 1.06910(15) 1.12623(11) 0.0492(4) Uani 1 1 d .
S1 S -0.3153(4) 0.7218(2) 0.98338(15) 0.0190(4) Uani 1 1 d .
Cl1 Cl 0.0249(5) 0.7781(3) 0.70882(16) 0.0286(5) Uani 1 1 d .
N1 N -0.5304(14) 0.8681(8) 1.2098(5) 0.0204(12) Uani 1 1 d .
N2 N -0.2802(14) 0.6070(7) 1.2110(5) 0.0191(12) Uani 1 1 d .
C1 C -0.3810(16) 0.7339(8) 1.1514(6) 0.0173(14) Uani 1 1 d .
C2 C -0.3461(19) 0.6132(9) 1.3402(6) 0.0228(15) Uani 1 1 d .
H2A H -0.2861 0.5257 1.3854 0.027 Uiso 1 1 calc R
C3 C -0.498(2) 0.7448(10) 1.4054(7) 0.0271(17) Uani 1 1 d .
H3A H -0.5400 0.7486 1.4940 0.033 Uiso 1 1 calc R
C4 C -0.5871(19) 0.8697(10) 1.3367(7) 0.0258(16) Uani 1 1 d .
H4A H -0.6913 0.9598 1.3798 0.031 Uiso 1 1 calc R

loop_
_atom_site_aniso_label
_atom_site_aniso_U_11
_atom_site_aniso_U_22
_atom_site_aniso_U_33
_atom_site_aniso_U_23
_atom_site_aniso_U_13
_atom_site_aniso_U_12
Cu1 0.0292(5) 0.0386(6) 0.0282(5) -0.0055(4) 0.0017(4) 0.0175(4)
Cu2 0.0684(9) 0.0388(7) 0.0485(7) 0.0249(6) 0.0152(6) 0.0240(6)
S1 0.0193(8) 0.0248(10) 0.0140(8) 0.0033(7) 0.0026(6) 0.0086(7)
Cl1 0.0323(10) 0.0360(11) 0.0202(9) 0.0072(8) 0.0055(7) 0.0144(8)
N1 0.017(3) 0.023(3) 0.021(3) 0.001(2) 0.002(2) 0.008(2)
N2 0.021(3) 0.022(3) 0.016(3) 0.004(2) 0.005(2) 0.004(2)
C1 0.016(3) 0.020(4) 0.015(3) -0.003(3) -0.003(2) 0.003(3)
C2 0.038(4) 0.021(4) 0.012(3) 0.014(3) 0.005(3) 0.001(3)
C3 0.037(4) 0.034(4) 0.011(3) 0.004(3) 0.008(3) 0.006(4)
C4 0.028(4) 0.025(4) 0.023(4) -0.006(3) 0.005(3) 0.009(3)

loop_
_atom_type_symbol
_atom_type_description
_atom_type_scat_dispersion_real
_atom_type_scat_dispersion_imag
_atom_type_scat_source
C C 0.0033 0.0016 'International Tables Vol C Tables 4.2.6.8 and 6.1.1.4'
H H 0.0000 0.0000 'International Tables Vol C Tables 4.2.6.8 and 6.1.1.4'
N N 0.0061 0.0033 'International Tables Vol C Tables 4.2.6.8 and 6.1.1.4'
Cu Cu 0.3201 1.2651 'International Tables Vol C Tables 4.2.6.8 and 6.1.1.4'
S S 0.1246 0.1234 'International Tables Vol C Tables 4.2.6.8 and 6.1.1.4'
Cl Cl 0.1484 0.1585 'International Tables Vol C Tables 4.2.6.8 and 6.1.1.4'

loop_
_geom_angle_atom_site_label_1
_geom_angle_atom_site_label_2
_geom_angle_atom_site_label_3
_geom_angle
_geom_angle_site_symmetry_1
_geom_angle_site_symmetry_3
N2 Cu1 S1 141.65(18) 2_567 .
N2 Cu1 S1 101.50(17) 2_567 1_655
S1 Cu1 S1 114.25(8) . 1_655
N2 Cu1 Cl1 100.56(16) 2_567 .
S1 Cu1 Cl1 84.66(7) . .
S1 Cu1 Cl1 103.61(8) 1_655 .
N1 Cu2 S1 174.69(18) . 2_477
N1 Cu2 Cl1 100.34(17) . 2_477
S1 Cu2 Cl1 82.71(7) 2_477 2_477
N1 Cu2 Cu2 95.39(17) . 2_477
S1 Cu2 Cu2 80.20(6) 2_477 2_477
Cl1 Cu2 Cu2 153.21(8) 2_477 2_477
C1 S1 Cu2 121.6(2) . 2_477
C1 S1 Cu1 122.2(2) . .
Cu2 S1 Cu1 104.80(8) 2_477 .
C1 S1 Cu1 102.5(2) . 1_455
Cu2 S1 Cu1 85.72(7) 2_477 1_455
Cu1 S1 Cu1 114.25(8) . 1_455
Cu1 Cl1 Cu2 84.94(6) . 2_477
C4 N1 C1 116.5(6) . .
C4 N1 Cu2 119.3(5) . .
C1 N1 Cu2 123.5(5) . .
C1 N2 C2 116.1(6) . .
C1 N2 Cu1 121.2(4) . 2_567
C2 N2 Cu1 121.1(5) . 2_567
N2 C1 N1 125.3(6) . .
N2 C1 S1 116.3(5) . .
N1 C1 S1 118.3(5) . .
N2 C2 C3 121.6(6) . .
N2 C2 H2A 119.2 . .
C3 C2 H2A 119.2 . .
C4 C3 C2 117.9(6) . .
C4 C3 H3A 121.1 . .
C2 C3 H3A 121.1 . .
N1 C4 C3 122.5(7) . .
N1 C4 H4A 118.7 . .
C3 C4 H4A 118.7 . .

loop_
_geom_bond_atom_site_label_1
_geom_bond_atom_site_label_2
_geom_bond_distance
_geom_bond_site_symmetry_2
Cu1 N2 2.016(6) 2_567
Cu1 S1 2.2506(18) .
Cu1 S1 2.371(2) 1_655
Cu1 Cl1 2.530(2) .
Cu2 N1 1.955(6) .
Cu2 S1 2.182(2) 2_477
Cu2 Cl1 2.669(2) 2_477
Cu2 Cu2 2.850(2) 2_477
S1 C1 1.752(7) .
S1 Cu2 2.182(2) 2_477
S1 Cu1 2.371(2) 1_455
Cl1 Cu2 2.669(2) 2_477
N1 C4 1.333(9) .
N1 C1 1.351(8) .
N2 C1 1.331(9) .
N2 C2 1.361(8) .
N2 Cu1 2.016(6) 2_567
C2 C3 1.368(10) .
C2 H2A 0.9300 .
C3 C4 1.357(11) .
C3 H3A 0.9300 .
C4 H4A 0.9300 .
